data_4302860
loop_
_publ_author_name
'Axel Schulz'
'Alexander Villinger'

_publ_contact_author_address
;
Universit\"at Rostock
Institut f\"ur Chemie
Abteilung f\"ur Anorganische Chemie
Albert-Einstein-Strasse 3a 
18059 Rostock
Bundesrepublik Deutschland
;
_publ_contact_author_email axel.schulz@uni-rostock.de
_publ_contact_author_fax '+49 (0)381/498-6382'
_publ_contact_author_name 'Axel Schulz'
_publ_contact_author_phone '+49 (0)381/498-6400'
_publ_section_title
;
Cyclic Arsenic-Nitrogen Cations
;
_journal_name_full 'Inorganic Chemistry'
_journal_page_first 7359
_journal_page_last 7367
_journal_paper_doi 10.1021/ic900821h
_journal_volume 48
_journal_year 2009
_chemical_formula_moiety 'C48 H50 As2 Cl2 N2, C7 H8'
_chemical_formula_sum 'C55 H58 As2 Cl2 N2'
_chemical_formula_weight 967.77
_chemical_name_systematic
;
1,3-dichloro-2,4-bis[2,4-bis-(2,4,6-trimethylphenyl)phenyl]-cyclo-1,3-diarsa
-2,4-diazane toluene solvate
;
_space_group_IT_number 15
_symmetry_cell_setting monoclinic
_symmetry_Int_Tables_number 15
_symmetry_space_group_name_Hall '-C 2yc'
_symmetry_space_group_name_H-M 'C 1 2/c 1'
_atom_sites_solution_hydrogens geom
_atom_sites_solution_primary direct
_atom_sites_solution_secondary difmap
_audit_author_name 'Villinger, A.'
_audit_creation_method SHELXL-97
_cell_angle_alpha 90.00
_cell_angle_beta 105.57(3)
_cell_angle_gamma 90.00
_cell_formula_units_Z 4
_cell_length_a 20.645(4)
_cell_length_b 10.828(2)
_cell_length_c 21.766(4)
_cell_measurement_reflns_used 7779
_cell_measurement_temperature 173(2)
_cell_measurement_theta_max 80.147
_cell_measurement_theta_min 4.825
_cell_volume 4687.1(17)
_computing_cell_refinement 'Bruker Apex v2.0-2'
_computing_data_collection 'Bruker Apex v2.0-2'
_computing_data_reduction 'Bruker SAINT'
_computing_molecular_graphics 'ORTEP-3 (Farrugia, 1997)'
_computing_publication_material SHELXL-97
_computing_structure_refinement 'SHELXL-97 (Sheldrick, 1997)'
_computing_structure_solution 'SHELXS-97 (Sheldrick, 1997)'
_diffrn_ambient_temperature 173(2)
_diffrn_measured_fraction_theta_full 0.998
_diffrn_measured_fraction_theta_max 0.998
_diffrn_measurement_device_type 'Bruker-Nonius Apex X8-CCD-diffractometer'
_diffrn_measurement_method '\w scans'
_diffrn_radiation_monochromator graphite
_diffrn_radiation_source 'sealed tube'
_diffrn_radiation_type MoK\a
_diffrn_radiation_wavelength 0.71073
_diffrn_reflns_av_R_equivalents 0.0178
_diffrn_reflns_av_sigmaI/netI 0.0147
_diffrn_reflns_limit_h_max 31
_diffrn_reflns_limit_h_min -31
_diffrn_reflns_limit_k_max 13
_diffrn_reflns_limit_k_min -16
_diffrn_reflns_limit_l_max 32
_diffrn_reflns_limit_l_min -32
_diffrn_reflns_number 42290
_diffrn_reflns_theta_full 32.50
_diffrn_reflns_theta_max 32.50
_diffrn_reflns_theta_min 2.42
_exptl_absorpt_coefficient_mu 1.579
_exptl_absorpt_correction_T_max 0.6311
_exptl_absorpt_correction_T_min 0.4854
_exptl_absorpt_correction_type multi-scan
_exptl_absorpt_process_details '(SADABS; Sheldrick, 2004)'
_exptl_crystal_colour yellow
_exptl_crystal_density_diffrn 1.371
_exptl_crystal_density_method 'not measured'
_exptl_crystal_description block
_exptl_crystal_F_000 2008
_exptl_crystal_size_max 0.50
_exptl_crystal_size_mid 0.42
_exptl_crystal_size_min 0.29
_refine_diff_density_max 1.156
_refine_diff_density_min -0.375
_refine_diff_density_rms 0.063
_refine_ls_extinction_method none
_refine_ls_goodness_of_fit_ref 1.052
_refine_ls_hydrogen_treatment constr
_refine_ls_matrix_type full
_refine_ls_number_parameters 302
_refine_ls_number_reflns 8473
_refine_ls_number_restraints 0
_refine_ls_restrained_S_all 1.052
_refine_ls_R_factor_all 0.0339
_refine_ls_R_factor_gt 0.0267
_refine_ls_shift/su_max 0.002
_refine_ls_shift/su_mean 0.000
_refine_ls_structure_factor_coef Fsqd
_refine_ls_weighting_details 'calc w=1/[\s^2^(Fo^2^)+(0.0405P)^2^+3.3789P] where P=(Fo^2^+2Fc^2^)/3'
_refine_ls_weighting_scheme calc
_refine_ls_wR_factor_gt 0.0717
_refine_ls_wR_factor_ref 0.0749
_reflns_number_gt 7424
_reflns_number_total 8473
_reflns_threshold_expression >2sigma(I)
_cod_data_source_file ic900821h_si_002_05.cif
_cod_data_source_block ter2n2as2cl2_toluene
_cod_original_cell_volume 4687.1(16)
_cod_original_sg_symbol_H-M 'C 2/c'
_cod_database_code 4302860

loop_
_symmetry_equiv_pos_as_xyz
'x, y, z'
'-x, y, -z+1/2'
'x+1/2, y+1/2, z'
'-x+1/2, y+1/2, -z+1/2'
'-x, -y, -z'
'x, -y, z-1/2'
'-x+1/2, -y+1/2, -z'
'x+1/2, -y+1/2, z-1/2'

loop_
_atom_site_label
_atom_site_type_symbol
_atom_site_fract_x
_atom_site_fract_y
_atom_site_fract_z
_atom_site_U_iso_or_equiv
_atom_site_adp_type
_atom_site_occupancy
_atom_site_symmetry_multiplicity
_atom_site_calc_flag
_atom_site_refinement_flags
_atom_site_disorder_assembly
_atom_site_disorder_group
As As 0.240251(5) 0.799572(10) 0.057992(5) 0.01806(4) Uani 1 1 d . . .
Cl Cl 0.268571(19) 0.63588(4) 0.124242(16) 0.04016(9) Uani 1 1 d . . .
N N 0.30728(4) 0.78293(9) 0.01555(4) 0.01779(16) Uani 1 1 d . . .
C1 C 0.37698(5) 0.80080(9) 0.04182(5) 0.01713(17) Uani 1 1 d . . .
C2 C 0.40089(5) 0.88702(10) 0.09150(5) 0.01888(18) Uani 1 1 d . . .
C3 C 0.47005(6) 0.89598(12) 0.11972(6) 0.0266(2) Uani 1 1 d . . .
H3 H 0.4859 0.9512 0.1544 0.032 Uiso 1 1 calc R . .
C4 C 0.51611(6) 0.82674(15) 0.09856(7) 0.0336(3) Uani 1 1 d . . .
H4 H 0.5628 0.8323 0.1191 0.040 Uiso 1 1 calc R . .
C5 C 0.49275(6) 0.74923(14) 0.04682(7) 0.0312(3) Uani 1 1 d . . .
H5 H 0.5241 0.7046 0.0305 0.037 Uiso 1 1 calc R . .
C6 C 0.42420(5) 0.73530(11) 0.01810(5) 0.02144(19) Uani 1 1 d . . .
C7 C 0.35753(5) 0.98218(10) 0.11083(5) 0.01903(18) Uani 1 1 d . . .
C8 C 0.33402(6) 1.08166(10) 0.06886(5) 0.0219(2) Uani 1 1 d . . .
C9 C 0.30200(7) 1.18004(11) 0.08949(6) 0.0269(2) Uani 1 1 d . . .
H9 H 0.2854 1.2461 0.0609 0.032 Uiso 1 1 calc R . .
C10 C 0.29349(6) 1.18479(11) 0.15075(7) 0.0272(2) Uani 1 1 d . . .
C11 C 0.31679(6) 1.08638(12) 0.19131(6) 0.0258(2) Uani 1 1 d . . .
H11 H 0.3108 1.0879 0.2331 0.031 Uiso 1 1 calc R . .
C12 C 0.34878(6) 0.98498(11) 0.17274(5) 0.0217(2) Uani 1 1 d . . .
C13 C 0.40328(5) 0.65695(11) -0.04020(5) 0.02125(19) Uani 1 1 d . . .
C14 C 0.38902(6) 0.53124(11) -0.03576(6) 0.0233(2) Uani 1 1 d . . .
C15 C 0.37075(6) 0.46138(11) -0.09130(6) 0.0256(2) Uani 1 1 d . . .
H15 H 0.3601 0.3766 -0.0886 0.031 Uiso 1 1 calc R . .
C16 C 0.36766(6) 0.51192(12) -0.15077(6) 0.0267(2) Uani 1 1 d . . .
C17 C 0.38286(7) 0.63628(13) -0.15405(6) 0.0283(2) Uani 1 1 d . . .
H17 H 0.3811 0.6719 -0.1944 0.034 Uiso 1 1 calc R . .
C18 C 0.40056(6) 0.71001(11) -0.09974(6) 0.0252(2) Uani 1 1 d . . .
C19 C 0.37501(8) 0.88385(13) 0.22026(6) 0.0321(3) Uani 1 1 d . . .
H19A H 0.4234 0.8950 0.2389 0.048 Uiso 1 1 calc R . .
H19B H 0.3668 0.8036 0.1988 0.048 Uiso 1 1 calc R . .
H19C H 0.3519 0.8871 0.2541 0.048 Uiso 1 1 calc R . .
C20 C 0.26247(9) 1.29708(13) 0.17242(9) 0.0397(3) Uani 1 1 d . . .
H20A H 0.2628 1.2872 0.2172 0.060 Uiso 1 1 calc R . .
H20B H 0.2160 1.3065 0.1463 0.060 Uiso 1 1 calc R . .
H20C H 0.2885 1.3706 0.1678 0.060 Uiso 1 1 calc R . .
C21 C 0.34610(8) 1.08620(12) 0.00361(6) 0.0306(3) Uani 1 1 d . . .
H21A H 0.3173 1.0254 -0.0242 0.046 Uiso 1 1 calc R . .
H21B H 0.3934 1.0672 0.0071 0.046 Uiso 1 1 calc R . .
H21C H 0.3355 1.1690 -0.0145 0.046 Uiso 1 1 calc R . .
C22 C 0.39364(8) 0.47353(13) 0.02799(7) 0.0350(3) Uani 1 1 d . . .
H22A H 0.3800 0.3867 0.0221 0.053 Uiso 1 1 calc R . .
H22B H 0.3639 0.5175 0.0488 0.053 Uiso 1 1 calc R . .
H22C H 0.4401 0.4787 0.0547 0.053 Uiso 1 1 calc R . .
C23 C 0.34976(8) 0.43441(15) -0.21014(7) 0.0381(3) Uani 1 1 d . . .
H23A H 0.3011 0.4377 -0.2293 0.057 Uiso 1 1 calc R . .
H23B H 0.3634 0.3487 -0.1993 0.057 Uiso 1 1 calc R . .
H23C H 0.3731 0.4662 -0.2406 0.057 Uiso 1 1 calc R . .
C24 C 0.41768(8) 0.84396(14) -0.10601(7) 0.0364(3) Uani 1 1 d . . .
H24A H 0.4095 0.8650 -0.1512 0.055 Uiso 1 1 calc R . .
H24B H 0.4652 0.8580 -0.0841 0.055 Uiso 1 1 calc R . .
H24C H 0.3895 0.8959 -0.0868 0.055 Uiso 1 1 calc R . .
C25 C 0.47401(19) 0.4109(4) 0.7017(2) 0.0527(9) Uani 0.50 1 d P . .
H25A H 0.4974 0.4004 0.6683 0.079 Uiso 0.50 1 calc PR . .
H25B H 0.4255 0.4006 0.6832 0.079 Uiso 0.50 1 calc PR . .
H25C H 0.4901 0.3488 0.7350 0.079 Uiso 0.50 1 calc PR . .
C26 C 0.48763(13) 0.53566(19) 0.72962(13) 0.0323(7) Uani 0.50 1 d PG . .
C27 C 0.53155(15) 0.5586(3) 0.78916(14) 0.0406(9) Uani 0.50 1 d PG . .
H27 H 0.5530 0.4917 0.8150 0.049 Uiso 0.50 1 calc PR . .
C28 C 0.54415(16) 0.6792(3) 0.81084(18) 0.0581(18) Uani 0.50 1 d PG . .
H28 H 0.5742 0.6949 0.8515 0.070 Uiso 0.50 1 calc PR . .
C29 C 0.5128(2) 0.7770(2) 0.7730(3) 0.061(2) Uani 0.50 1 d PG . .
H29 H 0.5214 0.8595 0.7878 0.073 Uiso 0.50 1 calc PR . .
C30 C 0.4689(2) 0.7541(2) 0.7135(2) 0.0469(15) Uani 0.50 1 d PG . .
H30 H 0.4475 0.8210 0.6876 0.056 Uiso 0.50 1 calc PR . .
C31 C 0.45630(12) 0.6335(3) 0.69177(13) 0.0343(8) Uani 0.50 1 d PG . .
H31 H 0.4263 0.6178 0.6511 0.041 Uiso 0.50 1 calc PR . .

loop_
_atom_site_aniso_label
_atom_site_aniso_U_11
_atom_site_aniso_U_22
_atom_site_aniso_U_33
_atom_site_aniso_U_23
_atom_site_aniso_U_13
_atom_site_aniso_U_12
As 0.01551(5) 0.02215(6) 0.01564(5) -0.00379(4) 0.00263(4) -0.00145(4)
Cl 0.04110(18) 0.0481(2) 0.02662(14) 0.01543(14) 0.00093(13) -0.00488(15)
N 0.0143(3) 0.0218(4) 0.0163(4) -0.0041(3) 0.0025(3) -0.0017(3)
C1 0.0152(4) 0.0176(4) 0.0172(4) -0.0011(3) 0.0018(3) -0.0006(3)
C2 0.0172(4) 0.0185(4) 0.0194(4) -0.0028(3) 0.0021(3) -0.0014(3)
C3 0.0184(5) 0.0299(6) 0.0278(5) -0.0094(4) -0.0002(4) -0.0021(4)
C4 0.0159(5) 0.0423(7) 0.0380(7) -0.0141(6) -0.0007(5) 0.0002(5)
C5 0.0176(5) 0.0385(7) 0.0360(6) -0.0129(5) 0.0043(4) 0.0028(5)
C6 0.0170(4) 0.0232(5) 0.0233(5) -0.0050(4) 0.0040(4) 0.0005(4)
C7 0.0176(4) 0.0184(4) 0.0199(4) -0.0036(4) 0.0029(3) -0.0028(3)
C8 0.0227(5) 0.0199(5) 0.0223(5) -0.0013(4) 0.0046(4) -0.0015(4)
C9 0.0289(6) 0.0208(5) 0.0300(6) -0.0010(4) 0.0062(5) 0.0019(4)
C10 0.0252(5) 0.0234(5) 0.0333(6) -0.0073(4) 0.0085(5) 0.0001(4)
C11 0.0258(5) 0.0274(6) 0.0251(5) -0.0066(4) 0.0085(4) -0.0029(4)
C12 0.0214(5) 0.0226(5) 0.0200(4) -0.0030(4) 0.0034(4) -0.0031(4)
C13 0.0168(4) 0.0233(5) 0.0238(5) -0.0057(4) 0.0056(4) 0.0007(4)
C14 0.0222(5) 0.0229(5) 0.0246(5) -0.0038(4) 0.0060(4) 0.0026(4)
C15 0.0251(5) 0.0230(5) 0.0287(5) -0.0061(4) 0.0072(4) 0.0009(4)
C16 0.0244(5) 0.0314(6) 0.0253(5) -0.0099(4) 0.0085(4) -0.0017(4)
C17 0.0293(6) 0.0335(6) 0.0241(5) -0.0048(5) 0.0106(4) -0.0045(5)
C18 0.0230(5) 0.0269(5) 0.0273(5) -0.0047(4) 0.0097(4) -0.0038(4)
C19 0.0415(7) 0.0306(6) 0.0224(5) 0.0021(5) 0.0055(5) 0.0011(5)
C20 0.0453(8) 0.0293(7) 0.0471(8) -0.0099(6) 0.0169(7) 0.0072(6)
C21 0.0421(7) 0.0258(6) 0.0254(5) 0.0026(4) 0.0118(5) 0.0018(5)
C22 0.0504(8) 0.0267(6) 0.0274(6) 0.0000(5) 0.0095(6) 0.0034(6)
C23 0.0452(8) 0.0417(8) 0.0299(6) -0.0163(6) 0.0146(6) -0.0098(6)
C24 0.0470(8) 0.0299(6) 0.0363(7) -0.0036(5) 0.0179(6) -0.0121(6)
C25 0.0460(18) 0.057(2) 0.062(2) -0.0212(18) 0.0261(17) -0.0136(16)
C26 0.025(2) 0.0376(14) 0.035(2) -0.0074(11) 0.0101(13) -0.0039(11)
C27 0.027(2) 0.067(3) 0.026(2) 0.0091(18) 0.0047(14) 0.0035(17)
C28 0.047(2) 0.072(4) 0.057(3) -0.034(3) 0.016(2) -0.015(3)
C29 0.041(4) 0.0430(19) 0.111(5) -0.040(3) 0.042(4) -0.015(2)
C30 0.040(3) 0.0365(19) 0.080(3) 0.013(2) 0.043(3) 0.0051(19)
C31 0.0305(15) 0.050(3) 0.0225(15) -0.0008(15) 0.0078(12) -0.0031(15)

loop_
_atom_type_symbol
_atom_type_description
_atom_type_scat_dispersion_real
_atom_type_scat_dispersion_imag
_atom_type_scat_source
C C 0.0033 0.0016 'International Tables Vol C Tables 4.2.6.8 and 6.1.1.4'
H H 0.0000 0.0000 'International Tables Vol C Tables 4.2.6.8 and 6.1.1.4'
N N 0.0061 0.0033 'International Tables Vol C Tables 4.2.6.8 and 6.1.1.4'
As As 0.0499 2.0058 'International Tables Vol C Tables 4.2.6.8 and 6.1.1.4'
Cl Cl 0.1484 0.1585 'International Tables Vol C Tables 4.2.6.8 and 6.1.1.4'

loop_
_geom_angle_atom_site_label_1
_geom_angle_atom_site_label_2
_geom_angle_atom_site_label_3
_geom_angle
_geom_angle_site_symmetry_1
_geom_angle_site_symmetry_3
_geom_angle_publ_flag
N As N 79.53(5) 7_565 . ?
N As Cl 99.11(4) 7_565 . ?
N As Cl 98.09(3) . . ?
N As As 39.79(3) 7_565 7_565 ?
N As As 39.74(3) . 7_565 ?
Cl As As 101.217(19) . 7_565 ?
C1 N As 131.10(8) . 7_565 ?
C1 N As 126.61(7) . . ?
As N As 100.47(5) 7_565 . ?
C6 C1 N 120.80(9) . . ?
C6 C1 C2 118.57(10) . . ?
N C1 C2 120.61(9) . . ?
C3 C2 C1 119.20(10) . . ?
C3 C2 C7 116.48(9) . . ?
C1 C2 C7 123.85(9) . . ?
C4 C3 C2 121.89(11) . . ?
C4 C3 H3 119.1 . . ?
C2 C3 H3 119.1 . . ?
C5 C4 C3 118.64(11) . . ?
C5 C4 H4 120.7 . . ?
C3 C4 H4 120.7 . . ?
C4 C5 C6 121.41(12) . . ?
C4 C5 H5 119.3 . . ?
C6 C5 H5 119.3 . . ?
C5 C6 C1 119.98(10) . . ?
C5 C6 C13 118.09(10) . . ?
C1 C6 C13 121.79(10) . . ?
C12 C7 C8 119.55(10) . . ?
C12 C7 C2 121.60(10) . . ?
C8 C7 C2 118.09(10) . . ?
C9 C8 C7 119.10(11) . . ?
C9 C8 C21 119.51(11) . . ?
C7 C8 C21 121.31(10) . . ?
C8 C9 C10 122.07(12) . . ?
C8 C9 H9 119.0 . . ?
C10 C9 H9 119.0 . . ?
C11 C10 C9 118.07(11) . . ?
C11 C10 C20 121.68(13) . . ?
C9 C10 C20 120.19(13) . . ?
C10 C11 C12 122.08(11) . . ?
C10 C11 H11 119.0 . . ?
C12 C11 H11 119.0 . . ?
C11 C12 C7 119.12(11) . . ?
C11 C12 C19 118.98(11) . . ?
C7 C12 C19 121.87(11) . . ?
C14 C13 C18 120.25(10) . . ?
C14 C13 C6 120.81(11) . . ?
C18 C13 C6 118.90(11) . . ?
C15 C14 C13 118.79(11) . . ?
C15 C14 C22 120.84(11) . . ?
C13 C14 C22 120.37(11) . . ?
C14 C15 C16 121.96(12) . . ?
C14 C15 H15 119.0 . . ?
C16 C15 H15 119.0 . . ?
C17 C16 C15 118.34(11) . . ?
C17 C16 C23 120.30(12) . . ?
C15 C16 C23 121.35(12) . . ?
C16 C17 C18 121.60(12) . . ?
C16 C17 H17 119.2 . . ?
C18 C17 H17 119.2 . . ?
C17 C18 C13 119.04(11) . . ?
C17 C18 C24 119.31(12) . . ?
C13 C18 C24 121.64(11) . . ?
C12 C19 H19A 109.5 . . ?
C12 C19 H19B 109.5 . . ?
H19A C19 H19B 109.5 . . ?
C12 C19 H19C 109.5 . . ?
H19A C19 H19C 109.5 . . ?
H19B C19 H19C 109.5 . . ?
C10 C20 H20A 109.5 . . ?
C10 C20 H20B 109.5 . . ?
H20A C20 H20B 109.5 . . ?
C10 C20 H20C 109.5 . . ?
H20A C20 H20C 109.5 . . ?
H20B C20 H20C 109.5 . . ?
C8 C21 H21A 109.5 . . ?
C8 C21 H21B 109.5 . . ?
H21A C21 H21B 109.5 . . ?
C8 C21 H21C 109.5 . . ?
H21A C21 H21C 109.5 . . ?
H21B C21 H21C 109.5 . . ?
C14 C22 H22A 109.5 . . ?
C14 C22 H22B 109.5 . . ?
H22A C22 H22B 109.5 . . ?
C14 C22 H22C 109.5 . . ?
H22A C22 H22C 109.5 . . ?
H22B C22 H22C 109.5 . . ?
C16 C23 H23A 109.5 . . ?
C16 C23 H23B 109.5 . . ?
H23A C23 H23B 109.5 . . ?
C16 C23 H23C 109.5 . . ?
H23A C23 H23C 109.5 . . ?
H23B C23 H23C 109.5 . . ?
C18 C24 H24A 109.5 . . ?
C18 C24 H24B 109.5 . . ?
H24A C24 H24B 109.5 . . ?
C18 C24 H24C 109.5 . . ?
H24A C24 H24C 109.5 . . ?
H24B C24 H24C 109.5 . . ?
C26 C25 H25A 109.5 . . ?
C26 C25 H25B 109.5 . . ?
H25A C25 H25B 109.5 . . ?
C26 C25 H25C 109.5 . . ?
H25A C25 H25C 109.5 . . ?
H25B C25 H25C 109.5 . . ?
C27 C26 C31 120.0 . . ?
C27 C26 C25 123.5(2) . . ?
C31 C26 C25 116.5(2) . . ?
C27 C26 C28 111.04(17) . 2_656 ?
C31 C26 C28 9.11(16) . 2_656 ?
C25 C26 C28 125.3(3) . 2_656 ?
C27 C26 C25 53.07(18) . 2_656 ?
C31 C26 C25 168.3(2) . 2_656 ?
C25 C26 C25 71.7(3) . 2_656 ?
C28 C26 C25 162.1(2) 2_656 2_656 ?
C26 C27 C28 120.0 . . ?
C26 C27 C27 10.73(6) . 2_656 ?
C28 C27 C27 109.6 . 2_656 ?
C26 C27 H27 120.0 . . ?
C28 C27 H27 120.0 . . ?
C27 C27 H27 130.4 2_656 . ?
C29 C28 C27 120.0 . . ?
C29 C28 C26 108.30(10) . 2_656 ?
C27 C28 C26 12.15(11) . 2_656 ?
C29 C28 H28 120.0 . . ?
C27 C28 H28 120.0 . . ?
C26 C28 H28 131.6 2_656 . ?
C28 C29 C30 120.0 . . ?
C28 C29 C31 11.61(14) . 2_656 ?
C30 C29 C31 108.39(15) . 2_656 ?
C28 C29 H29 120.0 . . ?
C30 C29 H29 120.0 . . ?
C31 C29 H29 131.6 2_656 . ?
C31 C30 C29 120.0 . . ?
C31 C30 C30 109.4 . 2_656 ?
C29 C30 C30 11.46(15) . 2_656 ?
C31 C30 H30 120.0 . . ?
C29 C30 H30 120.0 . . ?
C30 C30 H30 130.4 2_656 . ?
C30 C31 C26 120.0 . . ?
C30 C31 C29 10.5(2) . 2_656 ?
C26 C31 C29 110.8(3) . 2_656 ?
C30 C31 H31 120.0 . . ?
C26 C31 H31 120.0 . . ?
C29 C31 H31 128.9 2_656 . ?

loop_
_geom_bond_atom_site_label_1
_geom_bond_atom_site_label_2
_geom_bond_distance
_geom_bond_site_symmetry_2
_geom_bond_publ_flag
As N 1.8654(10) 7_565 ?
As N 1.8674(10) . ?
As Cl 2.2606(5) . ?
As As 2.8694(5) 7_565 ?
N C1 1.4118(14) . ?
N As 1.8654(10) 7_565 ?
C1 C6 1.4108(15) . ?
C1 C2 1.4134(14) . ?
C2 C3 1.3980(15) . ?
C2 C7 1.4974(15) . ?
C3 C4 1.3835(18) . ?
C3 H3 0.9500 . ?
C4 C5 1.3832(18) . ?
C4 H4 0.9500 . ?
C5 C6 1.3934(16) . ?
C5 H5 0.9500 . ?
C6 C13 1.4908(16) . ?
C7 C12 1.4072(16) . ?
C7 C8 1.4115(16) . ?
C8 C9 1.3903(17) . ?
C8 C21 1.5072(18) . ?
C9 C10 1.3920(19) . ?
C9 H9 0.9500 . ?
C10 C11 1.3850(19) . ?
C10 C20 1.5076(18) . ?
C11 C12 1.3959(17) . ?
C11 H11 0.9500 . ?
C12 C19 1.5039(18) . ?
C13 C14 1.4015(17) . ?
C13 C18 1.4048(18) . ?
C14 C15 1.3896(16) . ?
C14 C22 1.5013(19) . ?
C15 C16 1.3909(19) . ?
C15 H15 0.9500 . ?
C16 C17 1.3888(19) . ?
C16 C23 1.5016(18) . ?
C17 C18 1.3915(17) . ?
C17 H17 0.9500 . ?
C18 C24 1.5077(19) . ?
C19 H19A 0.9800 . ?
C19 H19B 0.9800 . ?
C19 H19C 0.9800 . ?
C20 H20A 0.9800 . ?
C20 H20B 0.9800 . ?
C20 H20C 0.9800 . ?
C21 H21A 0.9800 . ?
C21 H21B 0.9800 . ?
C21 H21C 0.9800 . ?
C22 H22A 0.9800 . ?
C22 H22B 0.9800 . ?
C22 H22C 0.9800 . ?
C23 H23A 0.9800 . ?
C23 H23B 0.9800 . ?
C23 H23C 0.9800 . ?
C24 H24A 0.9800 . ?
C24 H24B 0.9800 . ?
C24 H24C 0.9800 . ?
C25 C26 1.478(4) . ?
C25 H25A 0.9800 . ?
C25 H25B 0.9800 . ?
C25 H25C 0.9800 . ?
C26 C27 1.3900 . ?
C26 C31 1.3900 . ?
C26 C28 1.820(3) 2_656 ?
C26 C25 2.013(4) 2_656 ?
C27 C28 1.3900 . ?
C27 C27 1.847(4) 2_656 ?
C27 H27 0.9500 . ?
C28 C29 1.3900 . ?
C28 C26 1.820(3) 2_656 ?
C28 H28 0.9500 . ?
C29 C30 1.3900 . ?
C29 C31 1.775(2) 2_656 ?
C29 H29 0.9500 . ?
C30 C31 1.3900 . ?
C30 C30 1.756(9) 2_656 ?
C30 H30 0.9500 . ?
C31 C29 1.775(5) 2_656 ?
C31 H31 0.9500 . ?

loop_
_geom_torsion_atom_site_label_1
_geom_torsion_atom_site_label_2
_geom_torsion_atom_site_label_3
_geom_torsion_atom_site_label_4
_geom_torsion
_geom_torsion_site_symmetry_1
_geom_torsion_site_symmetry_2
_geom_torsion_site_symmetry_3
_geom_torsion_site_symmetry_4
_geom_torsion_publ_flag
N As N C1 -165.97(12) 7_565 . . . ?
Cl As N C1 -68.14(9) . . . . ?
As As N C1 -165.97(12) 7_565 . . . ?
N As N As 0.0 7_565 . . 7_565 ?
Cl As N As 97.83(4) . . . 7_565 ?
As N C1 C6 -10.93(16) 7_565 . . . ?
As N C1 C6 150.63(9) . . . . ?
As N C1 C2 167.54(8) 7_565 . . . ?
As N C1 C2 -30.90(14) . . . . ?
C6 C1 C2 C3 -6.22(16) . . . . ?
N C1 C2 C3 175.28(11) . . . . ?
C6 C1 C2 C7 165.56(11) . . . . ?
N C1 C2 C7 -12.94(16) . . . . ?
C1 C2 C3 C4 2.9(2) . . . . ?
C7 C2 C3 C4 -169.45(13) . . . . ?
C2 C3 C4 C5 1.8(2) . . . . ?
C3 C4 C5 C6 -3.3(2) . . . . ?
C4 C5 C6 C1 -0.1(2) . . . . ?
C4 C5 C6 C13 175.78(14) . . . . ?
N C1 C6 C5 -176.60(12) . . . . ?
C2 C1 C6 C5 4.90(18) . . . . ?
N C1 C6 C13 7.63(17) . . . . ?
C2 C1 C6 C13 -170.87(11) . . . . ?
C3 C2 C7 C12 -68.66(15) . . . . ?
C1 C2 C7 C12 119.35(12) . . . . ?
C3 C2 C7 C8 101.29(13) . . . . ?
C1 C2 C7 C8 -70.70(14) . . . . ?
C12 C7 C8 C9 -0.66(16) . . . . ?
C2 C7 C8 C9 -170.82(10) . . . . ?
C12 C7 C8 C21 176.19(11) . . . . ?
C2 C7 C8 C21 6.02(16) . . . . ?
C7 C8 C9 C10 1.27(18) . . . . ?
C21 C8 C9 C10 -175.63(12) . . . . ?
C8 C9 C10 C11 -1.31(19) . . . . ?
C8 C9 C10 C20 176.03(13) . . . . ?
C9 C10 C11 C12 0.76(19) . . . . ?
C20 C10 C11 C12 -176.54(13) . . . . ?
C10 C11 C12 C7 -0.19(18) . . . . ?
C10 C11 C12 C19 177.74(12) . . . . ?
C8 C7 C12 C11 0.13(16) . . . . ?
C2 C7 C12 C11 169.94(10) . . . . ?
C8 C7 C12 C19 -177.74(11) . . . . ?
C2 C7 C12 C19 -7.93(16) . . . . ?
C5 C6 C13 C14 93.01(15) . . . . ?
C1 C6 C13 C14 -91.15(14) . . . . ?
C5 C6 C13 C18 -84.53(15) . . . . ?
C1 C6 C13 C18 91.31(14) . . . . ?
C18 C13 C14 C15 -1.47(17) . . . . ?
C6 C13 C14 C15 -178.97(10) . . . . ?
C18 C13 C14 C22 178.40(12) . . . . ?
C6 C13 C14 C22 0.89(17) . . . . ?
C13 C14 C15 C16 1.43(18) . . . . ?
C22 C14 C15 C16 -178.43(12) . . . . ?
C14 C15 C16 C17 -0.57(19) . . . . ?
C14 C15 C16 C23 178.22(12) . . . . ?
C15 C16 C17 C18 -0.26(19) . . . . ?
C23 C16 C17 C18 -179.07(13) . . . . ?
C16 C17 C18 C13 0.20(19) . . . . ?
C16 C17 C18 C24 178.98(13) . . . . ?
C14 C13 C18 C17 0.68(18) . . . . ?
C6 C13 C18 C17 178.23(11) . . . . ?
C14 C13 C18 C24 -178.07(12) . . . . ?
C6 C13 C18 C24 -0.52(18) . . . . ?
C31 C26 C27 C28 0.0 . . . . ?
C25 C26 C27 C28 176.9(4) . . . . ?
C28 C26 C27 C28 1.8(2) 2_656 . . . ?
C25 C26 C27 C28 -168.6(3) 2_656 . . . ?
C31 C26 C27 C27 13.9(10) . . . 2_656 ?
C25 C26 C27 C27 -169.2(13) . . . 2_656 ?
C28 C26 C27 C27 15.8(10) 2_656 . . 2_656 ?
C25 C26 C27 C27 -154.7(12) 2_656 . . 2_656 ?
C26 C27 C28 C29 0.0 . . . . ?
C27 C27 C28 C29 -2.7(2) 2_656 . . . ?
C26 C27 C28 C26 16.5(12) . . . 2_656 ?
C27 C27 C28 C26 13.8(10) 2_656 . . 2_656 ?
C27 C28 C29 C30 0.0 . . . . ?
C26 C28 C29 C30 -3.6(3) 2_656 . . . ?
C27 C28 C29 C31 -0.4(13) . . . 2_656 ?
C26 C28 C29 C31 -4.0(11) 2_656 . . 2_656 ?
C28 C29 C30 C31 0.0 . . . . ?
C31 C29 C30 C31 0.1(3) 2_656 . . . ?
C28 C29 C30 C30 -23.5(15) . . . 2_656 ?
C31 C29 C30 C30 -23.5(14) 2_656 . . 2_656 ?
C29 C30 C31 C26 0.0 . . . . ?
C30 C30 C31 C26 4.8(4) 2_656 . . . ?
C29 C30 C31 C29 -31(2) . . . 2_656 ?
C30 C30 C31 C29 -25.8(18) 2_656 . . 2_656 ?
C27 C26 C31 C30 0.0 . . . . ?
C25 C26 C31 C30 -177.1(3) . . . . ?
C28 C26 C31 C30 -10.8(15) 2_656 . . . ?
C25 C26 C31 C30 50.8(9) 2_656 . . . ?
C27 C26 C31 C29 5.7(4) . . . 2_656 ?
C25 C26 C31 C29 -171.4(4) . . . 2_656 ?
C28 C26 C31 C29 -5.1(11) 2_656 . . 2_656 ?
C25 C26 C31 C29 56.5(10) 2_656 . . 2_656 ?
